data_7222007
loop_
_publ_author_name
'Pallipurath, Anuradha'
'Skelton, Jonathan M.'
'Delori, Amit'
'Duffy, Connor'
'Erxleben, Andrea'
'Jones, William'

_publ_section_title
;
 Crystalline adducts of the Lawsone molecule
 (2-hydroxy-1,4-naphthaquinone): optical properties and computational
 modelling
;
_journal_issue 40
_journal_name_full CrystEngComm
_journal_page_first 7684
_journal_paper_doi 10.1039/C5CE01644D
_journal_volume 17
_journal_year 2015
_chemical_formula_moiety 'C13 H14 N2, 2(C10 H6 O3)'
_chemical_formula_sum 'C33 H26 N2 O6'
_chemical_formula_weight 546.56
_chemical_melting_point 428.8
_chemical_name_common lawsone-trimethylenebipyridine
_space_group_IT_number 43
_symmetry_cell_setting orthorhombic
_symmetry_Int_Tables_number 43
_symmetry_space_group_name_Hall 'F 2 -2d'
_symmetry_space_group_name_H-M 'F d d 2'
_atom_sites_solution_hydrogens geom
_atom_sites_solution_primary direct
_atom_sites_solution_secondary difmap
_audit_creation_method SHELXL-97
_audit_update_record
;
2015-08-14 deposited with the CCDC.
2015-09-03 downloaded from the CCDC.
;
_cell_angle_alpha 90.00
_cell_angle_beta 90.00
_cell_angle_gamma 90.00
_cell_formula_units_Z 8
_cell_length_a 22.5402(9)
_cell_length_b 50.511(2)
_cell_length_c 4.6451(2)
_cell_measurement_reflns_used 2847
_cell_measurement_temperature 180(2)
_cell_measurement_theta_max 22.46
_cell_measurement_theta_min 1.00
_cell_volume 5288.6(4)
_computing_cell_refinement 'HKL Scalepack (Otwinowski & Minor 1997)'
_computing_data_collection 'Collect (Nonius B.V. 1998)'
_computing_data_reduction
;
 HKL Denzo and Scalepack (Otwinowski & Minor 1997)
;
_computing_publication_material 'SHELXL-97 (Sheldrick 1997)'
_computing_structure_refinement 'SHELXL-97 (Sheldrick 1997)'
_computing_structure_solution 'SIR-92 (Altomare et al. 1994)'
_diffrn_ambient_temperature 180(2)
_diffrn_measured_fraction_theta_full 0.987
_diffrn_measured_fraction_theta_max 0.987
_diffrn_measurement_device_type 'Nonius Kappa CCD'
_diffrn_measurement_method 'Thin slice \w and \f scans'
_diffrn_radiation_type MoK\a
_diffrn_radiation_wavelength 0.71073
_diffrn_reflns_av_R_equivalents 0.0292
_diffrn_reflns_av_sigmaI/netI 0.0323
_diffrn_reflns_limit_h_max 24
_diffrn_reflns_limit_h_min -22
_diffrn_reflns_limit_k_max 54
_diffrn_reflns_limit_k_min -50
_diffrn_reflns_limit_l_max 4
_diffrn_reflns_limit_l_min -4
_diffrn_reflns_number 3385
_diffrn_reflns_theta_full 22.44
_diffrn_reflns_theta_max 22.44
_diffrn_reflns_theta_min 3.62
_diffrn_source 'fine-focus sealed tube'
_exptl_absorpt_coefficient_mu 0.095
_exptl_absorpt_correction_T_max 0.999
_exptl_absorpt_correction_T_min 0.948
_exptl_absorpt_correction_type multi-scan
_exptl_absorpt_process_details
;
multi-scan from symmetry-related measurements 
 Sortav (Blessing 1995)
;
_exptl_crystal_colour orange
_exptl_crystal_density_diffrn 1.373
_exptl_crystal_density_method 'not measured'
_exptl_crystal_description needle
_exptl_crystal_F_000 2288
_exptl_crystal_recrystallization_method 'Re-crystallisation from solvent: Methanol'
_exptl_crystal_size_max 0.35
_exptl_crystal_size_mid 0.05
_exptl_crystal_size_min 0.02
_refine_diff_density_max 0.099
_refine_diff_density_min -0.097
_refine_diff_density_rms 0.025
_refine_ls_abs_structure_details 'Flack H D (1983), Acta Cryst. A39, 876-881'
_refine_ls_abs_structure_Flack 0.9(18)
_refine_ls_extinction_coef 0.0022(3)
_refine_ls_extinction_expression Fc^*^=kFc[1+0.001xFc^2^\l^3^/sin(2\q)]^-1/4^
_refine_ls_extinction_method SHELXL
_refine_ls_goodness_of_fit_ref 1.083
_refine_ls_hydrogen_treatment mixed
_refine_ls_matrix_type full
_refine_ls_number_parameters 193
_refine_ls_number_reflns 972
_refine_ls_number_restraints 1
_refine_ls_restrained_S_all 1.082
_refine_ls_R_factor_all 0.0293
_refine_ls_R_factor_gt 0.0261
_refine_ls_shift/su_max 0.000
_refine_ls_shift/su_mean 0.000
_refine_ls_structure_factor_coef Fsqd
_refine_ls_weighting_details 'calc w=1/[\s^2^(Fo^2^)+(0.0329P)^2^+2.5971P] where P=(Fo^2^+2Fc^2^)/3'
_refine_ls_weighting_scheme calc
_refine_ls_wR_factor_gt 0.0630
_refine_ls_wR_factor_ref 0.0652
_reflns_number_gt 915
_reflns_number_total 972
_reflns_threshold_expression >2sigma(I)
_cod_data_source_file c5ce01644d2.cif
_cod_data_source_block se1205
_cod_depositor_comments 'Adding full bibliography for 7222005--7222008.cif.'
_cod_database_code 7222007

loop_
_symmetry_equiv_pos_as_xyz
'x, y, z'
'-x, -y, z'
'x+1/4, -y+1/4, z+1/4'
'-x+1/4, y+1/4, z+1/4'
'x, y+1/2, z+1/2'
'-x, -y+1/2, z+1/2'
'x+1/4, -y+3/4, z+3/4'
'-x+1/4, y+3/4, z+3/4'
'x+1/2, y, z+1/2'
'-x+1/2, -y, z+1/2'
'x+3/4, -y+1/4, z+3/4'
'-x+3/4, y+1/4, z+3/4'
'x+1/2, y+1/2, z'
'-x+1/2, -y+1/2, z'
'x+3/4, -y+3/4, z+1/4'
'-x+3/4, y+3/4, z+1/4'

loop_
_atom_site_label
_atom_site_type_symbol
_atom_site_fract_x
_atom_site_fract_y
_atom_site_fract_z
_atom_site_U_iso_or_equiv
_atom_site_adp_type
_atom_site_occupancy
_atom_site_symmetry_multiplicity
_atom_site_calc_flag
_atom_site_refinement_flags
O1 O 0.27823(7) 0.08488(3) 1.1020(5) 0.0466(5) Uani 1 1 d .
O2 O 0.21725(8) 0.04236(3) 0.9135(4) 0.0463(5) Uani 1 1 d .
H2 H 0.2587(12) 0.0474(5) 0.833(7) 0.056 Uiso 1 1 d .
O3 O 0.06547(8) 0.06382(4) 1.5587(6) 0.0611(6) Uani 1 1 d .
C1 C 0.22978(10) 0.08086(5) 1.2110(6) 0.0357(6) Uani 1 1 d .
C2 C 0.19417(10) 0.05745(5) 1.1167(6) 0.0367(6) Uani 1 1 d .
C3 C 0.14075(11) 0.05220(5) 1.2353(6) 0.0419(7) Uani 1 1 d .
H3 H 0.1197 0.0369 1.1734 0.050 Uiso 1 1 calc R
C4 C 0.11451(11) 0.06885(5) 1.4519(6) 0.0426(7) Uani 1 1 d .
C5 C 0.14740(10) 0.09307(5) 1.5452(6) 0.0354(6) Uani 1 1 d .
C6 C 0.12276(11) 0.11040(5) 1.7432(6) 0.0433(7) Uani 1 1 d .
H6 H 0.0846 0.1069 1.8205 0.052 Uiso 1 1 calc R
C7 C 0.15308(11) 0.13275(5) 1.8291(7) 0.0446(7) Uani 1 1 d .
H7 H 0.1355 0.1447 1.9621 0.053 Uiso 1 1 calc R
C8 C 0.20934(11) 0.13782(5) 1.7213(6) 0.0434(7) Uani 1 1 d .
H8 H 0.2306 0.1530 1.7834 0.052 Uiso 1 1 calc R
C9 C 0.23439(11) 0.12078(5) 1.5242(6) 0.0400(7) Uani 1 1 d .
H9 H 0.2729 0.1243 1.4508 0.048 Uiso 1 1 calc R
C10 C 0.20359(10) 0.09842(5) 1.4318(5) 0.0342(6) Uani 1 1 d .
N1 N 0.31421(9) 0.04312(4) 0.6303(5) 0.0402(6) Uani 1 1 d .
C11 C 0.36454(11) 0.05691(5) 0.6043(7) 0.0437(7) Uani 1 1 d .
H11 H 0.3687 0.0729 0.7107 0.052 Uiso 1 1 calc R
C12 C 0.41066(11) 0.04897(5) 0.4294(7) 0.0427(7) Uani 1 1 d .
H12 H 0.4458 0.0593 0.4182 0.051 Uiso 1 1 calc R
C13 C 0.40554(10) 0.02582(5) 0.2697(6) 0.0362(6) Uani 1 1 d .
C14 C 0.35302(11) 0.01172(5) 0.2980(6) 0.0397(7) Uani 1 1 d .
H14 H 0.3472 -0.0042 0.1929 0.048 Uiso 1 1 calc R
C15 C 0.30970(11) 0.02086(5) 0.4776(6) 0.0428(7) Uani 1 1 d .
H15 H 0.2743 0.0108 0.4948 0.051 Uiso 1 1 calc R
C16 C 0.45514(10) 0.01526(5) 0.0880(6) 0.0419(7) Uani 1 1 d .
H16A H 0.4754 0.0301 -0.0099 0.050 Uiso 1 1 calc R
H16B H 0.4388 0.0034 -0.0617 0.050 Uiso 1 1 calc R
C17 C 0.5000 0.0000 0.2725(9) 0.0421(9) Uani 1 2 d S
H17 H 0.4771(11) -0.0134(5) 0.411(7) 0.051 Uiso 1 1 d .

loop_
_atom_site_aniso_label
_atom_site_aniso_U_11
_atom_site_aniso_U_22
_atom_site_aniso_U_33
_atom_site_aniso_U_23
_atom_site_aniso_U_13
_atom_site_aniso_U_12
O1 0.0374(10) 0.0505(11) 0.0519(12) -0.0053(10) 0.0103(10) -0.0066(8)
O2 0.0454(11) 0.0430(10) 0.0504(12) -0.0088(10) 0.0069(10) -0.0050(8)
O3 0.0416(11) 0.0642(12) 0.0775(16) -0.0126(12) 0.0172(11) -0.0127(9)
C1 0.0328(14) 0.0358(13) 0.0385(17) 0.0078(13) -0.0024(12) 0.0005(11)
C2 0.0381(14) 0.0338(13) 0.0383(16) 0.0021(13) -0.0009(14) 0.0026(11)
C3 0.0391(15) 0.0372(14) 0.0494(19) 0.0005(13) 0.0009(14) -0.0058(12)
C4 0.0332(14) 0.0436(16) 0.051(2) 0.0015(14) 0.0024(13) -0.0037(12)
C5 0.0318(14) 0.0378(13) 0.0366(15) 0.0012(13) -0.0018(12) 0.0038(11)
C6 0.0366(14) 0.0475(16) 0.0458(18) 0.0009(14) 0.0040(14) 0.0042(12)
C7 0.0455(15) 0.0429(15) 0.0452(17) -0.0069(14) -0.0025(14) 0.0107(13)
C8 0.0455(16) 0.0389(14) 0.0457(17) -0.0028(13) -0.0051(14) 0.0010(12)
C9 0.0369(14) 0.0405(15) 0.0425(17) 0.0026(14) 0.0012(12) -0.0033(11)
C10 0.0341(13) 0.0343(13) 0.0342(15) 0.0047(12) -0.0024(12) 0.0010(10)
N1 0.0418(12) 0.0384(12) 0.0404(13) 0.0005(11) 0.0007(11) 0.0003(10)
C11 0.0502(16) 0.0362(14) 0.0447(17) -0.0016(14) -0.0062(15) 0.0003(13)
C12 0.0407(15) 0.0400(15) 0.0472(18) 0.0051(15) -0.0046(13) -0.0049(12)
C13 0.0368(14) 0.0383(15) 0.0334(14) 0.0067(13) -0.0057(12) 0.0019(11)
C14 0.0394(14) 0.0383(14) 0.0415(17) -0.0035(14) 0.0006(13) -0.0008(11)
C15 0.0403(15) 0.0412(15) 0.0468(18) 0.0008(14) 0.0017(13) -0.0052(12)
C16 0.0354(13) 0.0520(15) 0.0383(16) 0.0053(14) 0.0000(13) -0.0024(12)
C17 0.040(2) 0.052(2) 0.034(2) 0.000 0.000 0.0032(18)

loop_
_atom_type_symbol
_atom_type_description
_atom_type_scat_dispersion_real
_atom_type_scat_dispersion_imag
_atom_type_scat_source
C C 0.0033 0.0016 'International Tables Vol C Tables 4.2.6.8 and 6.1.1.4'
H H 0.0000 0.0000 'International Tables Vol C Tables 4.2.6.8 and 6.1.1.4'
N N 0.0061 0.0033 'International Tables Vol C Tables 4.2.6.8 and 6.1.1.4'
O O 0.0106 0.0060 'International Tables Vol C Tables 4.2.6.8 and 6.1.1.4'

loop_
_geom_angle_atom_site_label_1
_geom_angle_atom_site_label_2
_geom_angle_atom_site_label_3
_geom_angle
_geom_angle_site_symmetry_1
C2 O2 H2 118.0(16) .
O1 C1 C10 123.0(2) .
O1 C1 C2 119.4(2) .
C10 C1 C2 117.6(2) .
O2 C2 C3 122.0(2) .
O2 C2 C1 117.0(2) .
C3 C2 C1 121.0(3) .
C2 C3 C4 122.5(2) .
C2 C3 H3 118.8 .
C4 C3 H3 118.8 .
O3 C4 C3 121.8(2) .
O3 C4 C5 119.6(3) .
C3 C4 C5 118.5(2) .
C6 C5 C10 119.4(2) .
C6 C5 C4 120.7(2) .
C10 C5 C4 119.9(2) .
C7 C6 C5 120.7(2) .
C7 C6 H6 119.6 .
C5 C6 H6 119.6 .
C6 C7 C8 120.0(3) .
C6 C7 H7 120.0 .
C8 C7 H7 120.0 .
C9 C8 C7 119.9(2) .
C9 C8 H8 120.0 .
C7 C8 H8 120.0 .
C8 C9 C10 120.5(2) .
C8 C9 H9 119.8 .
C10 C9 H9 119.8 .
C9 C10 C5 119.4(2) .
C9 C10 C1 120.1(2) .
C5 C10 C1 120.5(2) .
C15 N1 C11 117.1(2) .
N1 C11 C12 122.8(3) .
N1 C11 H11 118.6 .
C12 C11 H11 118.6 .
C11 C12 C13 119.8(2) .
C11 C12 H12 120.1 .
C13 C12 H12 120.1 .
C14 C13 C12 116.9(2) .
C14 C13 C16 120.5(2) .
C12 C13 C16 122.6(2) .
C15 C14 C13 119.7(2) .
C15 C14 H14 120.2 .
C13 C14 H14 120.2 .
N1 C15 C14 123.8(2) .
N1 C15 H15 118.1 .
C14 C15 H15 118.1 .
C13 C16 C17 110.8(2) .
C13 C16 H16A 109.5 .
C17 C16 H16A 109.5 .
C13 C16 H16B 109.5 .
C17 C16 H16B 109.5 .
H16A C16 H16B 108.1 .
C16 C17 C16 112.0(3) 2_655
C16 C17 H17 109.6(15) 2_655
C16 C17 H17 109.7(14) .

loop_
_geom_bond_atom_site_label_1
_geom_bond_atom_site_label_2
_geom_bond_distance
_geom_bond_site_symmetry_2
O1 C1 1.221(3) .
O2 C2 1.320(3) .
O2 H2 1.04(3) .
O3 C4 1.238(3) .
C1 C10 1.479(4) .
C1 C2 1.494(4) .
C2 C3 1.350(3) .
C3 C4 1.438(4) .
C3 H3 0.9500 .
C4 C5 1.495(4) .
C5 C6 1.386(4) .
C5 C10 1.398(3) .
C6 C7 1.378(4) .
C6 H6 0.9500 .
C7 C8 1.387(4) .
C7 H7 0.9500 .
C8 C9 1.378(4) .
C8 H8 0.9500 .
C9 C10 1.394(3) .
C9 H9 0.9500 .
N1 C15 1.333(3) .
N1 C11 1.337(3) .
C11 C12 1.379(4) .
C11 H11 0.9500 .
C12 C13 1.390(4) .
C12 H12 0.9500 .
C13 C14 1.388(3) .
C13 C16 1.499(4) .
C14 C15 1.365(4) .
C14 H14 0.9500 .
C15 H15 0.9500 .
C16 C17 1.533(3) .
C16 H16A 0.9900 .
C16 H16B 0.9900 .
C17 C16 1.533(3) 2_655
C17 H17 1.07(3) .
